data_9009295
loop_
_publ_author_name
'Giuseppetti, G.'
'Tadini, C.'

_publ_section_title
;
 The crystal structure of osarizawaite
;
_journal_name_full 'Neues Jahrbuch fur Mineralogie, Monatshefte'
_journal_page_first 401
_journal_page_last 407
_journal_volume 1980
_journal_year 1980
_chemical_compound_source 'Osarizawa mine, Akita Prefecture, Honshu, Japan'
_chemical_formula_sum 'Al1.62 Cu0.99 Fe0.39 H6 O14 Pb S2'
_chemical_name_mineral Osarizawaite
_space_group_IT_number 166
_symmetry_space_group_name_Hall '-R 3 2"'
_symmetry_space_group_name_H-M 'R -3 m :H'
_cell_angle_alpha 90
_cell_angle_beta 90
_cell_angle_gamma 120
_cell_formula_units_Z 3
_cell_length_a 7.075
_cell_length_b 7.075
_cell_length_c 17.248
_cell_volume 747.691
_database_code_amcsd 0014767
_exptl_crystal_density_diffrn 4.196
_cod_original_sg_symbol_H-M 'R -3 m'
_cod_original_formula_sum 'Pb (Cu.99 Al1.62 Fe.39) S2 O14 H6'
_cod_database_code 9009295

loop_
_space_group_symop_operation_xyz
x,y,z
2/3+x,1/3+y,1/3+z
1/3+x,2/3+y,2/3+z
x,x-y,z
2/3+x,1/3+x-y,1/3+z
1/3+x,2/3+x-y,2/3+z
y,x,-z
2/3+y,1/3+x,1/3-z
1/3+y,2/3+x,2/3-z
-x+y,y,z
2/3-x+y,1/3+y,1/3+z
1/3-x+y,2/3+y,2/3+z
-x,-x+y,-z
2/3-x,1/3-x+y,1/3-z
1/3-x,2/3-x+y,2/3-z
-y,-x,z
2/3-y,1/3-x,1/3+z
1/3-y,2/3-x,2/3+z
x-y,-y,-z
2/3+x-y,1/3-y,1/3-z
1/3+x-y,2/3-y,2/3-z
y,-x+y,-z
2/3+y,1/3-x+y,1/3-z
1/3+y,2/3-x+y,2/3-z
-x+y,-x,z
2/3-x+y,1/3-x,1/3+z
1/3-x+y,2/3-x,2/3+z
-x,-y,-z
2/3-x,1/3-y,1/3-z
1/3-x,2/3-y,2/3-z
-y,x-y,z
2/3-y,1/3+x-y,1/3+z
1/3-y,2/3+x-y,2/3+z
x-y,x,-z
2/3+x-y,1/3+x,1/3-z
1/3+x-y,2/3+x,2/3-z

loop_
_atom_site_aniso_label
_atom_site_aniso_U_11
_atom_site_aniso_U_22
_atom_site_aniso_U_33
_atom_site_aniso_U_12
_atom_site_aniso_U_13
_atom_site_aniso_U_23
Pb 0.03690 0.03690 0.06631 0.01845 0.00000 0.00000
Cu 0.00913 0.00799 0.01356 0.00399 0.00000 0.00054
Al 0.00913 0.00799 0.01356 0.00399 0.00000 0.00054
Fe 0.00913 0.00799 0.01356 0.00399 0.00000 0.00054
S 0.01179 0.01179 0.03014 0.00590 0.00000 0.00000
O1 0.03195 0.03195 0.02713 0.01598 0.00000 0.00000
O2 0.01921 0.01921 0.04823 0.01274 -0.00107 0.00107
O-h 0.01065 0.01065 0.02261 0.00475 0.00000 0.00000

loop_
_atom_site_label
_atom_site_fract_x
_atom_site_fract_y
_atom_site_fract_z
_atom_site_occupancy
_atom_site_U_iso_or_equiv
_atom_site_type_symbol
_atom_site_attached_hydrogens
Pb 0.00000 0.00000 0.00000 1.00000 0.04648 Pb 0
Cu -0.50000 0.00000 0.50000 0.33000 0.01051 Cu 0
Al -0.50000 0.00000 0.50000 0.54000 0.01051 Al 0
Fe -0.50000 0.00000 0.50000 0.13000 0.01051 Fe 0
S 0.00000 0.00000 0.31060 1.00000 0.01811 S 0
O1 0.00000 0.00000 0.39420 1.00000 0.03065 O 0
O2 0.22000 -0.22000 -0.05280 1.00000 0.02723 O 0
O-h 0.12520 -0.12520 0.13470 1.00000 0.01482 O 0
H 0.19080 -0.19080 0.12170 1.00000 0.02267 H 0

loop_
_cod_changelog_entry_id
_cod_changelog_entry_author
_cod_changelog_entry_date
_cod_changelog_entry_text
1
;cod-tools version 3.8.0
Id: cif_guess_AMCSD_atom_types 9581 2023-05-17 12:35:41Z saulius
;
2023-05-18T08:42:40+03:00
;Derived atom types and hydrogen counts
from atom names that follow the AMCSD naming convention
(Wat == water, O-H == hydroxyl).
;
2
;cod-tools version 3.10.1
Id: cif_fix_AMCSD_aniso_labels 10200 2024-08-01 14:09:44Z saulius
;
2024-08-02T12:21:15+03:00
;Changed the following '_atom_site_aniso_label' values:
'Oh' -> 'O-h'
;

loop_
_cod_related_entry_id
_cod_related_entry_database
_cod_related_entry_code
1 AMCSD 0014767
